data_7000052
loop_
_publ_author_name
'Baker, Murray V.'
'Barnard, Peter J.'
'Brayshaw, Simon K.'
'Hickey, James L.'
'Skelton, Brian W.'
'White, Allan H.'

_publ_section_title
;
 Synthetic, structural and spectroscopic studies of
 (pseudo)halo(1,3-di-tert-butylimidazol-2-ylidine)gold complexes.
;
_journal_issue 1
_journal_name_full 'Dalton transactions (Cambridge, England : 2003)'
_journal_page_first 37
_journal_page_last 43
_journal_paper_doi 10.1039/b412540a
_journal_year 2005
_chemical_formula_moiety 'C11 H20 Au1 Br1 N2, C H Cl3'
_chemical_formula_sum 'C12 H21 Au Br Cl3 N2'
_chemical_formula_weight 576.54
_space_group_IT_number 61
_symmetry_cell_setting orthorhombic
_symmetry_space_group_name_Hall '-P 2ac 2ab'
_symmetry_space_group_name_H-M 'P b c a'
_audit_creation_date 03-12-28
_audit_creation_method Xtal3.6
_cell_angle_alpha 90.00000
_cell_angle_beta 90.00000
_cell_angle_gamma 90.00000
_cell_formula_units_Z 8
_cell_length_a 15.583(2)
_cell_length_b 12.6100(10)
_cell_length_c 18.461(2)
_cell_measurement_reflns_used 5654
_cell_measurement_temperature 150(2)
_cell_measurement_theta_max 34.02
_cell_measurement_theta_min 2.35
_cell_volume 3627.6(7)
_computing_cell_refinement 'Siemens SAINT (Siemens, 1995)'
_computing_data_collection 'Siemens SMART (Siemens, 1995)'
_computing_data_reduction 'xtal ADDREF SORTRF'
_computing_molecular_graphics xtal
_computing_publication_material 'xtal BONDLA CIFIO'
_computing_structure_refinement 'xtal CRYLSQ'
_computing_structure_solution xtal
_diffrn_ambient_temperature 150(2)
_diffrn_measured_fraction_theta_full 1.0
_diffrn_measured_fraction_theta_max 1.0
_diffrn_measurement_device_type
;
Bruker SMART CCD diffractometer
;
_diffrn_measurement_method '\w scans'
_diffrn_radiation_detector 'CCD area detector'
_diffrn_radiation_monochromator graphite
_diffrn_radiation_source 'sealed tube'
_diffrn_radiation_type 'Mo K\a'
_diffrn_radiation_wavelength .71073
_diffrn_reflns_av_R_equivalents .081
_diffrn_reflns_av_sigmaI/netI .112
_diffrn_reflns_limit_h_max 25
_diffrn_reflns_limit_h_min -25
_diffrn_reflns_limit_k_max 20
_diffrn_reflns_limit_k_min -20
_diffrn_reflns_limit_l_max 29
_diffrn_reflns_limit_l_min -29
_diffrn_reflns_number 64933
_diffrn_reflns_theta_full 35.08
_diffrn_reflns_theta_max 35.08
_diffrn_reflns_theta_min 2.21
_diffrn_standards_decay_% 0
_diffrn_standards_number 0
_exptl_absorpt_coefficient_mu 10.745
_exptl_absorpt_correction_T_max 1.
_exptl_absorpt_correction_T_min .54
_exptl_absorpt_correction_type multi-scan
_exptl_absorpt_process_details
;
SADABS; Sheldrick, 1996
;
_exptl_crystal_colour colourless
_exptl_crystal_density_diffrn 2.111
_exptl_crystal_density_method 'not measured'
_exptl_crystal_description prism
_exptl_crystal_F_000 2176
_exptl_crystal_size_max .16
_exptl_crystal_size_mid .12
_exptl_crystal_size_min .08
_refine_diff_density_max 1.608
_refine_diff_density_min -1.545
_refine_ls_extinction_method none
_refine_ls_goodness_of_fit_all .954
_refine_ls_goodness_of_fit_ref 1.041
_refine_ls_hydrogen_treatment noref
_refine_ls_matrix_type full
_refine_ls_number_constraints 0
_refine_ls_number_parameters 172
_refine_ls_number_reflns 5047
_refine_ls_number_restraints 0
_refine_ls_R_factor_all .081
_refine_ls_R_factor_gt .035
_refine_ls_shift/su_max .004
_refine_ls_shift/su_mean .0002
_refine_ls_structure_factor_coef F
_refine_ls_weighting_scheme calc
_refine_ls_wR_factor_all .049
_refine_ls_wR_factor_ref .043
_reflns_d_resolution_high .618
_reflns_d_resolution_low 9.213
_reflns_Friedel_coverage 0
_reflns_limit_h_max 25
_reflns_limit_h_min 0
_reflns_limit_k_max 20
_reflns_limit_k_min 0
_reflns_limit_l_max 29
_reflns_limit_l_min 0
_reflns_number_gt 5047
_reflns_number_total 8007
_reflns_threshold_expression 'F    > 4.00 sig(F   )'
_cod_data_source_file b412540a.txt
_cod_data_source_block sbx006
_cod_original_sg_symbol_Hall -p_2ac_2ab
_cod_original_sg_symbol_H-M P_b_c_a
_cod_original_formula_sum 'C12 H21 Au1 Br1 Cl3 N2'
_cod_database_code 7000052

loop_
_symmetry_equiv_pos_as_xyz
+x,+y,+z
1/2-x,-y,1/2+z
1/2+x,1/2-y,-z
-x,1/2+y,1/2-z
-x,-y,-z
1/2+x,+y,1/2-z
1/2-x,1/2+y,+z
+x,1/2-y,1/2+z

loop_
_atom_site_label
_atom_site_fract_x
_atom_site_fract_y
_atom_site_fract_z
_atom_site_U_iso_or_equiv
_atom_site_adp_type
_atom_site_calc_flag
_atom_site_calc_attached_atom
_atom_site_occupancy
_atom_site_disorder_assembly
_atom_site_disorder_group
Au .090615(11) .695856(12) .400665(9) .01721(8) Uani ? ? 1.00000 ? ?
Br .06604(3) .58175(4) .29874(3) .0238(2) Uani ? ? 1.00000 ? ?
C1 .1060(3) .7946(3) .4843(2) .017(2) Uani ? ? 1.00000 ? ?
N2 .1289(2) .8992(3) .4802(2) .0178(17) Uani ? ? 1.00000 ? ?
C21 .1545(3) .9566(4) .4122(2) .022(2) Uani ? ? 1.00000 ? ?
C22 .0833(4) .9503(4) .3566(3) .032(3) Uani ? ? 1.00000 ? ?
C23 .2375(4) .9106(5) .3847(3) .036(3) Uani ? ? 1.00000 ? ?
C24 .1672(4) 1.0741(4) .4302(3) .034(3) Uani ? ? 1.00000 ? ?
C3 .1287(3) .9424(4) .5493(2) .023(2) Uani ? ? 1.00000 ? ?
C4 .1069(3) .8658(4) .5954(2) .023(2) Uani ? ? 1.00000 ? ?
N5 .0928(2) .7755(3) .5554(2) .0195(18) Uani ? ? 1.00000 ? ?
C51 .0645(3) .6712(4) .5874(2) .022(2) Uani ? ? 1.00000 ? ?
C52 -.0247(3) .6460(4) .5595(3) .031(3) Uani ? ? 1.00000 ? ?
C53 .1277(4) .5832(4) .5667(3) .030(3) Uani ? ? 1.00000 ? ?
C54 .0625(5) .6812(4) .6695(3) .039(3) Uani ? ? 1.00000 ? ?
Cl1 -.17184(11) .72799(12) .41663(8) .0408(8) Uani ? ? 1.00000 ? ?
Cl2 -.22114(11) .65099(14) .27538(8) .0483(9) Uani ? ? 1.00000 ? ?
Cl3 -.13608(11) .85277(13) .28918(9) .0504(9) Uani ? ? 1.00000 ? ?
C0 -.1447(4) .7236(4) .3242(3) .032(3) Uani ? ? 1.00000 ? ?
H22a .03190 .97967 .37565 .04800 Uiso ? ? 1.00000 ? ?
H22b .07296 .87757 .34409 .04800 Uiso ? ? 1.00000 ? ?
H22c .09926 .98775 .31402 .04800 Uiso ? ? 1.00000 ? ?
H23a .28103 .91556 .42129 .05400 Uiso ? ? 1.00000 ? ?
H23b .25628 .94738 .34285 .05400 Uiso ? ? 1.00000 ? ?
H23c .22998 .83720 .37292 .05400 Uiso ? ? 1.00000 ? ?
H24a .21207 1.08173 .46570 .05200 Uiso ? ? 1.00000 ? ?
H24b .11593 1.10335 .44966 .05200 Uiso ? ? 1.00000 ? ?
H24c .18322 1.11230 .38803 .05200 Uiso ? ? 1.00000 ? ?
H3 .14188 1.01494 .56142 .02800 Uiso ? ? 1.00000 ? ?
H4 .10222 .87213 .64678 .02900 Uiso ? ? 1.00000 ? ?
H52a -.06422 .70148 .57244 .04800 Uiso ? ? 1.00000 ? ?
H52b -.04515 .58106 .57846 .04800 Uiso ? ? 1.00000 ? ?
H52c -.02422 .64135 .50737 .04800 Uiso ? ? 1.00000 ? ?
H53a .18432 .59992 .58439 .04500 Uiso ? ? 1.00000 ? ?
H53b .13165 .57740 .51476 .04500 Uiso ? ? 1.00000 ? ?
H53c .11072 .51710 .58585 .04500 Uiso ? ? 1.00000 ? ?
H54a .11707 .69681 .68784 .05900 Uiso ? ? 1.00000 ? ?
H54b .04164 .61661 .69034 .05900 Uiso ? ? 1.00000 ? ?
H54c .02316 .73701 .68301 .05900 Uiso ? ? 1.00000 ? ?
H0 -.08941 .68844 .31948 .04100 Uiso ? ? 1.00000 ? ?

loop_
_atom_site_aniso_label
_atom_site_aniso_U_11
_atom_site_aniso_U_22
_atom_site_aniso_U_33
_atom_site_aniso_U_12
_atom_site_aniso_U_13
_atom_site_aniso_U_23
Au .02093(8) .01634(7) .01436(7) -.00142(6) .00029(6) -.00123(6)
Br .0346(3) .0194(2) .0174(2) -.00237(18) .00053(19) -.00244(17)
C1 .016(2) .021(2) .0153(18) -.0003(16) .0020(14) .0004(15)
N2 .0176(18) .0187(17) .0173(16) -.0027(14) .0000(14) -.0018(13)
C21 .027(2) .022(2) .018(2) .0013(19) .0016(17) .0037(16)
C22 .041(3) .027(2) .028(3) -.002(2) -.005(2) .006(2)
C23 .033(3) .031(3) .046(3) -.002(2) .019(2) .011(2)
C24 .053(4) .022(2) .027(3) -.010(2) .000(2) -.001(2)
C3 .031(3) .020(2) .018(2) -.0027(19) .0033(19) -.0051(16)
C4 .037(3) .019(2) .0144(19) -.0047(18) .0002(18) -.0039(16)
N5 .022(2) .0197(16) .0164(17) -.0032(15) .0008(15) .0022(14)
C51 .028(2) .0185(19) .020(2) -.0081(18) -.0008(18) .0025(16)
C52 .029(3) .029(3) .036(3) -.007(2) -.001(2) .008(2)
C53 .030(3) .024(2) .037(3) .002(2) -.004(2) .006(2)
C54 .064(4) .034(3) .020(2) -.018(3) .002(3) .005(2)
Cl1 .0492(9) .0437(8) .0295(7) .0040(7) -.0097(6) -.0012(6)
Cl2 .0501(9) .0568(9) .0380(8) -.0150(8) .0065(7) -.0223(7)
Cl3 .0540(10) .0463(9) .0509(9) -.0113(8) -.0086(8) .0125(7)
C0 .029(3) .033(3) .034(3) .006(2) .002(2) -.001(2)

loop_
_atom_type_symbol
_atom_type_description
_atom_type_oxidation_number
_atom_type_number_in_cell
_atom_type_scat_dispersion_real
_atom_type_scat_dispersion_imag
_atom_type_scat_source
C ? 0 96 .002 .002 'Int Tables Vol IV Tables 2.2B and 2.3.1'
H ? 0 168 0 0 'Int Tables Vol IV Tables 2.2B and 2.3.1'
Au ? 0 8 -2.688 8.798 'Int Tables Vol IV Tables 2.2B and 2.3.1'
N ? 0 16 .004 .003 'Int Tables Vol IV Tables 2.2B and 2.3.1'
Br ? 0 8 -.374 2.456 'Int Tables Vol IV Tables 2.2B and 2.3.1'
Cl ? 0 24 .132 .159 'Int Tables Vol IV Tables 2.2B and 2.3.1'

loop_
_diffrn_attenuator_code
_diffrn_attenuator_scale
? ?

loop_
_geom_angle_atom_site_label_1
_geom_angle_atom_site_label_2
_geom_angle_atom_site_label_3
_geom_angle_site_symmetry_1
_geom_angle_site_symmetry_2
_geom_angle_site_symmetry_3
_geom_angle
_geom_angle_publ_flag
Br Au C1 . . . 177.30(13) ?
Au C1 N2 . . . 126.1(3) ?
Au C1 N5 . . . 128.4(3) ?
N2 C1 N5 . . . 105.5(4) ?
C1 N2 C21 . . . 125.4(4) ?
C1 N2 C3 . . . 109.1(4) ?
C21 N2 C3 . . . 125.4(4) ?
N2 C21 C22 . . . 110.3(4) ?
N2 C21 C23 . . . 108.9(4) ?
N2 C21 C24 . . . 108.7(4) ?
C22 C21 C23 . . . 112.4(4) ?
C22 C21 C24 . . . 107.0(4) ?
C23 C21 C24 . . . 109.5(4) ?
C21 C22 H22a . . . 110.3 ?
C21 C22 H22b . . . 109.6 ?
C21 C22 H22c . . . 110.1 ?
H22a C22 H22b . . . 108.7 ?
H22a C22 H22c . . . 109.5 ?
H22b C22 H22c . . . 108.6 ?
C21 C23 H23a . . . 110.2 ?
C21 C23 H23b . . . 110.6 ?
C21 C23 H23c . . . 110.1 ?
H23a C23 H23b . . . 108.9 ?
H23a C23 H23c . . . 108.1 ?
H23b C23 H23c . . . 109.0 ?
C21 C24 H24a . . . 109.7 ?
C21 C24 H24b . . . 110.4 ?
C21 C24 H24c . . . 110.4 ?
H24a C24 H24b . . . 108.3 ?
H24a C24 H24c . . . 108.5 ?
H24b C24 H24c . . . 109.6 ?
N2 C3 C4 . . . 107.7(4) ?
N2 C3 H3 . . . 125.9 ?
C4 C3 H3 . . . 126.4 ?
C3 C4 N5 . . . 107.3(4) ?
C3 C4 H4 . . . 126.4 ?
N5 C4 H4 . . . 126.3 ?
C1 N5 C4 . . . 110.5(4) ?
C1 N5 C51 . . . 125.6(4) ?
C4 N5 C51 . . . 123.9(4) ?
N5 C51 C52 . . . 108.5(4) ?
N5 C51 C53 . . . 110.2(4) ?
N5 C51 C54 . . . 108.9(4) ?
C52 C51 C53 . . . 110.7(4) ?
C52 C51 C54 . . . 109.8(5) ?
C53 C51 C54 . . . 108.7(4) ?
C51 C52 H52a . . . 110.5 ?
C51 C52 H52b . . . 111.4 ?
C51 C52 H52c . . . 110.2 ?
H52a C52 H52b . . . 108.7 ?
H52a C52 H52c . . . 107.2 ?
H52b C52 H52c . . . 108.6 ?
C51 C53 H53a . . . 110.3 ?
C51 C53 H53b . . . 110.2 ?
C51 C53 H53c . . . 111.5 ?
H53a C53 H53b . . . 107.1 ?
H53a C53 H53c . . . 108.8 ?
H53b C53 H53c . . . 108.8 ?
C51 C54 H54a . . . 111.1 ?
C51 C54 H54b . . . 109.7 ?
C51 C54 H54c . . . 109.3 ?
H54a C54 H54b . . . 110.0 ?
H54a C54 H54c . . . 109.2 ?
H54b C54 H54c . . . 107.5 ?
Cl1 C0 Cl2 . . . 110.6(3) ?
Cl1 C0 Cl3 . . . 110.2(3) ?
Cl1 C0 H0 . . . 108.3 ?
Cl2 C0 Cl3 . . . 110.3(3) ?
Cl2 C0 H0 . . . 108.6 ?
Cl3 C0 H0 . . . 108.8 ?

loop_
_geom_bond_atom_site_label_1
_geom_bond_atom_site_label_2
_geom_bond_site_symmetry_1
_geom_bond_site_symmetry_2
_geom_bond_distance
_geom_bond_publ_flag
Au Br . . 2.3994(5) ?
Au C1 . . 1.999(4) ?
C1 N2 . . 1.368(6) ?
C1 N5 . . 1.350(6) ?
N2 C21 . . 1.502(6) ?
N2 C3 . . 1.387(6) ?
C21 C22 . . 1.513(7) ?
C21 C23 . . 1.507(8) ?
C21 C24 . . 1.532(7) ?
C22 H22a . . .950 ?
C22 H22b . . .960 ?
C22 H22c . . .950 ?
C23 H23a . . .959 ?
C23 H23b . . .947 ?
C23 H23c . . .958 ?
C24 H24a . . .963 ?
C24 H24b . . .950 ?
C24 H24c . . .948 ?
C3 C4 . . 1.332(6) ?
C3 H3 . . .964 ?
C4 N5 . . 1.375(6) ?
C4 H4 . . .954 ?
N5 C51 . . 1.508(6) ?
C51 C52 . . 1.515(8) ?
C51 C53 . . 1.532(7) ?
C51 C54 . . 1.520(7) ?
C52 H52a . . .962 ?
C52 H52b . . .946 ?
C52 H52c . . .965 ?
C53 H53a . . .964 ?
C53 H53b . . .964 ?
C53 H53c . . .943 ?
C54 H54a . . .936 ?
C54 H54b . . .957 ?
C54 H54c . . .967 ?
Cl1 C0 . . 1.760(6) ?
Cl2 C0 . . 1.752(6) ?
Cl3 C0 . . 1.757(6) ?
C0 H0 . . .973 ?

loop_
_geom_contact_atom_site_label_1
_geom_contact_atom_site_label_2
_geom_contact_distance
_geom_contact_site_symmetry_1
_geom_contact_site_symmetry_2
_geom_contact_publ_flag
Au N2 3.014(4) . . ?
Au C21 3.442(5) . . ?
Au C22 3.312(5) . . ?
Au C23 3.558(6) . . ?
Au N5 3.028(4) . . ?
Au C51 3.486(5) . . ?
Au C52 3.496(6) . . ?
Au C53 3.428(6) . . ?
Au Cl1 4.1204(18) . . ?
Au Cl2 4.4145(17) . 6 ?
Au Cl3 4.5421(18) . . ?
Au H22b 2.5332(2) . . ?
Au H23c 2.8558(3) . . ?
Au H52c 2.7487(3) . . ?
Au H53b 2.6602(3) . . ?
Au H0 3.1820(4) . . ?
Br Cl2 3.6923(18) . 6 ?
Br Cl3 3.4875(18) . '4 545' ?
Br H4 2.9199(5) . '8 564' ?
Br H52b 3.0758(5) . '5 566' ?
Br H54b 3.0188(5) . '5 566' ?
Br H0 2.7973(6) . . ?
C1 C21 2.552(6) . . ?
C1 C3 2.243(6) . . ?
C1 C4 2.239(6) . . ?
C1 C51 2.543(6) . . ?
C1 Cl1 3.925(5) . '3 566' ?
N2 C22 2.475(7) . . ?
N2 C23 2.449(7) . . ?
N2 C24 2.465(6) . . ?
N2 C4 2.196(6) . . ?
N2 N5 2.163(5) . . ?
N2 H22a 2.653(4) . . ?
N2 H22b 2.674(4) . . ?
N2 H23a 2.617(4) . . ?
N2 H23c 2.649(4) . . ?
N2 H24a 2.655(4) . . ?
N2 H24b 2.643(4) . . ?
N2 H3 2.102(4) . . ?
C21 C3 2.568(6) . . ?
C21 H22a 2.046(5) . . ?
C21 H22b 2.047(5) . . ?
C21 H22c 2.045(5) . . ?
C21 H23a 2.046(5) . . ?
C21 H23b 2.043(5) . . ?
C21 H23c 2.044(5) . . ?
C21 H24a 2.066(5) . . ?
C21 H24b 2.065(5) . . ?
C21 H24c 2.063(5) . . ?
C22 C23 2.509(8) . . ?
C22 C24 2.447(8) . . ?
C22 Cl3 3.841(6) . . ?
C22 H24b 2.633(5) . . ?
C22 H24c 2.633(6) . . ?
C23 C24 2.482(8) . . ?
C23 Cl3 3.836(6) . 6 ?
C23 H24a 2.655(6) . . ?
C23 H24c 2.681(6) . . ?
C24 C3 2.820(7) . . ?
C24 Cl1 3.772(5) . '5 576' ?
C24 H22a 2.622(6) . . ?
C24 H22c 2.628(5) . . ?
C24 H23a 2.678(6) . . ?
C24 H23b 2.661(5) . . ?
C24 H3 2.566(5) . . ?
C3 N5 2.181(6) . . ?
C3 Cl1 3.830(5) . '3 566' ?
C3 H24a 2.675(5) . . ?
C3 H4 2.048(5) . . ?
C4 C51 2.545(7) . . ?
C4 C54 2.787(7) . . ?
C4 Cl1 3.652(6) . '3 566' ?
C4 Cl2 3.594(5) . '3 566' ?
C4 H3 2.057(5) . . ?
C4 H54c 2.636(5) . . ?
N5 C52 2.454(7) . . ?
N5 C53 2.493(6) . . ?
N5 C54 2.465(7) . . ?
N5 Cl1 3.704(4) . '3 566' ?
N5 H4 2.087(4) . . ?
N5 H52a 2.637(4) . . ?
N5 H52c 2.640(4) . . ?
N5 H53a 2.687(4) . . ?
N5 H53b 2.677(4) . . ?
N5 H54a 2.666(4) . . ?
N5 H54c 2.639(4) . . ?
C51 H52a 2.060(5) . . ?
C51 H52b 2.058(5) . . ?
C51 H52c 2.058(5) . . ?
C51 H53a 2.074(5) . . ?
C51 H53b 2.073(5) . . ?
C51 H53c 2.073(5) . . ?
C51 H54a 2.052(5) . . ?
C51 H54b 2.052(5) . . ?
C51 H54c 2.053(5) . . ?
C52 C53 2.506(8) . . ?
C52 C54 2.482(8) . . ?
C52 Cl1 3.645(6) . . ?
C52 H54b 2.653(6) . . ?
C52 H54c 2.659(6) . . ?
C53 C54 2.481(8) . . ?
C53 Cl1 3.940(6) . '3 566' ?
C53 H54a 2.660(5) . . ?
C53 H54b 2.680(6) . . ?
C54 Cl3 3.826(7) . '8 565' ?
C54 H4 2.521(6) . . ?
C54 H52a 2.679(6) . . ?
C54 H52b 2.689(6) . . ?
C54 H53a 2.668(6) . . ?
C54 H53c 2.689(6) . . ?
Cl1 Cl2 2.887(2) . . ?
Cl1 Cl3 2.885(2) . . ?
Cl1 H23a 3.5733(15) . '3 466' ?
Cl1 H24a 3.2968(15) . '5 576' ?
Cl1 H24b 3.3727(15) . '5 576' ?
Cl1 H3 3.3001(16) . '5 576' ?
Cl1 H52a 3.3462(15) . . ?
Cl1 H52c 3.0481(16) . . ?
Cl1 H53a 3.1200(17) . '3 466' ?
Cl1 H53c 3.2343(16) . '5 566' ?
Cl1 H0 2.2617(15) . . ?
Cl2 Cl3 2.880(2) . . ?
Cl2 Cl3 4.377(2) . '7 445' ?
Cl2 H22c 3.2509(17) . '4 545' ?
Cl2 H23b 3.4141(17) . '4 545' ?
Cl2 H24c 3.1125(16) . '4 545' ?
Cl2 H4 3.1188(17) . '3 466' ?
Cl2 H54a 3.2405(17) . '3 466' ?
Cl2 H0 2.2582(17) . . ?
Cl3 H22a 3.4585(18) . . ?
Cl3 H22b 3.4258(18) . . ?
Cl3 H23b 3.1902(17) . '6 455' ?
Cl3 H3 3.2247(17) . '5 576' ?
Cl3 H54b 3.3388(18) . '8 564' ?
Cl3 H54c 3.3586(18) . '8 564' ?
Cl3 H0 2.2662(17) . . ?
H22a H22b 1.55128(9) . . ?
H22a H22c 1.55134(13) . . ?
H22b H22c 1.55128(10) . . ?
H23a H23b 1.55135(15) . . ?
H23a H23c 1.55132(9) . . ?
H23b H23c 1.55128(10) . . ?
H24a H24b 1.55128(19) . . ?
H24a H24c 1.55135(14) . . ?
H24a H3 2.24238(17) . . ?
H24b H24c 1.55137(13) . . ?
H24b H3 2.3798(2) . . ?
H4 H54a 2.34855(17) . . ?
H4 H54c 2.20642(14) . . ?
H52a H52b 1.55129(12) . . ?
H52a H52c 1.55128(11) . . ?
H52b H52c 1.55137(12) . . ?
H53a H53b 1.55133(13) . . ?
H53a H53c 1.55139(12) . . ?
H53b H53c 1.55143(12) . . ?
H54a H54b 1.55130(13) . . ?
H54a H54c 1.55128(18) . . ?
H54b H54c 1.55123(12) . . ?

loop_
_geom_hbond_atom_site_label_D
_geom_hbond_atom_site_label_H
_geom_hbond_atom_site_label_A
_geom_hbond_site_symmetry_D
_geom_hbond_site_symmetry_H
_geom_hbond_site_symmetry_A
_geom_hbond_distance_DH
_geom_hbond_distance_HA
_geom_hbond_distance_DA
_geom_hbond_angle_DHA
_geom_hbond_publ_flag
? ? ? ? ? ? ? ? ? ? ?

loop_
_geom_torsion_atom_site_label_1
_geom_torsion_atom_site_label_2
_geom_torsion_atom_site_label_3
_geom_torsion_atom_site_label_4
_geom_torsion_site_symmetry_1
_geom_torsion_site_symmetry_2
_geom_torsion_site_symmetry_3
_geom_torsion_site_symmetry_4
_geom_torsion
_geom_torsion_publ_flag
? ? ? ? ? ? ? ? ? ?

loop_
_cod_related_entry_id
_cod_related_entry_database
_cod_related_entry_code
1 ChemSpider 30652559
